data_4065526
loop_
_publ_author_name
'Oh, Suat Ping'
'Chor, Bo Yang'
'Fan, Wai Yip'
'Li, Yongxin'
'Leong, Weng Kee'

_publ_section_title
;
 Ru4(CO)8(\m-OOCAd)4(PPh3)2: Phosphine Derivative of an Electron-Deficient
 Linear Tetraruthenium Cluster
;
_journal_issue 24
_journal_name_full Organometallics
_journal_page_first 6774
_journal_paper_doi 10.1021/om2009028
_journal_volume 30
_journal_year 2011
_chemical_formula_moiety 'C62 H60 O8 P2 Ru2, C H2 Cl2'
_chemical_formula_sum 'C63 H62 Cl2 O8 P2 Ru2'
_chemical_formula_weight 1282.11
_chemical_name_systematic
; 
 ? 
;
_space_group_IT_number 2
_symmetry_cell_setting triclinic
_symmetry_space_group_name_Hall '-P 1'
_symmetry_space_group_name_H-M 'P -1'
_atom_sites_solution_hydrogens geom
_atom_sites_solution_primary direct
_atom_sites_solution_secondary difmap
_audit_creation_method SHELXL-97
_cell_angle_alpha 92.8190(10)
_cell_angle_beta 107.9450(10)
_cell_angle_gamma 90.1070(10)
_cell_formula_units_Z 2
_cell_length_a 11.5054(2)
_cell_length_b 14.6673(2)
_cell_length_c 17.3640(3)
_cell_measurement_reflns_used 9825
_cell_measurement_temperature 103(2)
_cell_measurement_theta_max 31.03
_cell_measurement_theta_min 2.47
_cell_volume 2783.86(8)
_computing_cell_refinement 'Bruker SAINT'
_computing_data_collection 'Bruker APEX2'
_computing_data_reduction 'Bruker SAINT'
_computing_molecular_graphics 'Bruker SHELXTL'
_computing_publication_material 'Bruker SHELXTL'
_computing_structure_refinement 'SHELXL-97 (Sheldrick, 2008)'
_computing_structure_solution 'SHELXS-97 (Sheldrick, 2008)'
_diffrn_ambient_temperature 103(2)
_diffrn_measured_fraction_theta_full 0.989
_diffrn_measured_fraction_theta_max 0.989
_diffrn_measurement_device_type 'Bruker APEX-II CCD'
_diffrn_measurement_method '\f and \w scans'
_diffrn_radiation_monochromator graphite
_diffrn_radiation_source 'fine-focus sealed tube'
_diffrn_radiation_type MoK\a
_diffrn_radiation_wavelength 0.71073
_diffrn_reflns_av_R_equivalents 0.0287
_diffrn_reflns_av_sigmaI/netI 0.0317
_diffrn_reflns_limit_h_max 16
_diffrn_reflns_limit_h_min -16
_diffrn_reflns_limit_k_max 21
_diffrn_reflns_limit_k_min -21
_diffrn_reflns_limit_l_max 25
_diffrn_reflns_limit_l_min -25
_diffrn_reflns_number 66624
_diffrn_reflns_theta_full 31.13
_diffrn_reflns_theta_max 31.13
_diffrn_reflns_theta_min 1.81
_exptl_absorpt_coefficient_mu 0.753
_exptl_absorpt_correction_T_max 0.9285
_exptl_absorpt_correction_T_min 0.7947
_exptl_absorpt_correction_type multi-scan
_exptl_absorpt_process_details sadabs
_exptl_crystal_colour yellow
_exptl_crystal_density_diffrn 1.530
_exptl_crystal_density_method 'not measured'
_exptl_crystal_description plate
_exptl_crystal_F_000 1312
_exptl_crystal_size_max 0.32
_exptl_crystal_size_mid 0.30
_exptl_crystal_size_min 0.10
_refine_diff_density_max 0.916
_refine_diff_density_min -1.170
_refine_diff_density_rms 0.203
_refine_ls_extinction_method none
_refine_ls_goodness_of_fit_ref 1.187
_refine_ls_hydrogen_treatment constr
_refine_ls_matrix_type full
_refine_ls_number_parameters 694
_refine_ls_number_reflns 17758
_refine_ls_number_restraints 0
_refine_ls_restrained_S_all 1.187
_refine_ls_R_factor_all 0.0349
_refine_ls_R_factor_gt 0.0268
_refine_ls_shift/su_max 0.003
_refine_ls_shift/su_mean 0.000
_refine_ls_structure_factor_coef Fsqd
_refine_ls_weighting_details 'calc w=1/[\s^2^(Fo^2^)+(0.0439P)^2^+0.9953P] where P=(Fo^2^+2Fc^2^)/3'
_refine_ls_weighting_scheme calc
_refine_ls_wR_factor_gt 0.0742
_refine_ls_wR_factor_ref 0.0901
_reflns_number_gt 15411
_reflns_number_total 17758
_reflns_threshold_expression >2sigma(I)
_cod_data_source_file om2009028_si_003.cif
_cod_data_source_block lwk1s_1
_cod_depositor_comments
;
The following automatic conversions were performed:

'_symmetry_cell_setting' value 'Triclinic' changed to 'triclinic'
according to /home/saulius/struct/CIF-dictionaries/cif_core.dic
dictionary named 'cif_core.dic' version 2.4.1 from 2010-06-29.

Automatic conversion script
Id: cif_fix_values 1715 2011-07-08 13:25:40Z adriana 
;
_cod_original_sg_symbol_H-M P-1
_cod_database_code 4065526

loop_
_symmetry_equiv_pos_as_xyz
'x, y, z'
'-x, -y, -z'

loop_
_atom_site_label
_atom_site_type_symbol
_atom_site_fract_x
_atom_site_fract_y
_atom_site_fract_z
_atom_site_U_iso_or_equiv
_atom_site_adp_type
_atom_site_occupancy
_atom_site_symmetry_multiplicity
_atom_site_calc_flag
_atom_site_refinement_flags
Ru1 Ru 0.717314(12) 0.580353(8) 0.261899(8) 0.00817(4) Uani 1 1 d .
Ru2 Ru 0.731845(12) 0.765757(8) 0.269956(8) 0.00850(4) Uani 1 1 d .
C1 C 0.64509(16) 0.35466(10) 0.30810(10) 0.0110(3) Uani 1 1 d .
C2 C 0.68523(17) 0.27377(11) 0.34676(10) 0.0130(3) Uani 1 1 d .
H2 H 0.7643 0.2520 0.3504 0.016 Uiso 1 1 calc R
C3 C 0.61022(18) 0.22535(11) 0.37981(11) 0.0145(3) Uani 1 1 d .
H3 H 0.6386 0.1708 0.4062 0.017 Uiso 1 1 calc R
C4 C 0.49423(17) 0.25573(11) 0.37467(11) 0.0151(3) Uani 1 1 d .
H4 H 0.4430 0.2218 0.3969 0.018 Uiso 1 1 calc R
C5 C 0.45335(17) 0.33604(11) 0.33681(11) 0.0147(3) Uani 1 1 d .
H5 H 0.3741 0.3574 0.3333 0.018 Uiso 1 1 calc R
C6 C 0.52854(16) 0.38531(11) 0.30393(11) 0.0130(3) Uani 1 1 d .
H6 H 0.5002 0.4404 0.2784 0.016 Uiso 1 1 calc R
C7 C 0.89025(16) 0.37574(11) 0.30612(11) 0.0123(3) Uani 1 1 d .
C8 C 0.94334(17) 0.39982(11) 0.38886(11) 0.0153(3) Uani 1 1 d .
H8 H 0.8988 0.4355 0.4169 0.018 Uiso 1 1 calc R
C9 C 1.05990(18) 0.37209(13) 0.42986(12) 0.0202(4) Uani 1 1 d .
H9 H 1.0943 0.3872 0.4862 0.024 Uiso 1 1 calc R
C10 C 1.12671(18) 0.32207(13) 0.38860(13) 0.0221(4) Uani 1 1 d .
H10 H 1.2073 0.3039 0.4165 0.027 Uiso 1 1 calc R
C11 C 1.07587(19) 0.29878(13) 0.30709(13) 0.0230(4) Uani 1 1 d .
H11 H 1.1220 0.2649 0.2790 0.028 Uiso 1 1 calc R
C12 C 0.95738(18) 0.32453(12) 0.26569(12) 0.0173(4) Uani 1 1 d .
H12 H 0.9224 0.3071 0.2098 0.021 Uiso 1 1 calc R
C13 C 0.69366(16) 0.35443(10) 0.15733(10) 0.0121(3) Uani 1 1 d .
C14 C 0.62344(17) 0.27378(11) 0.14049(11) 0.0157(3) Uani 1 1 d .
H14 H 0.5955 0.2493 0.1814 0.019 Uiso 1 1 calc R
C15 C 0.59439(19) 0.22934(12) 0.06432(12) 0.0195(4) Uani 1 1 d .
H15 H 0.5468 0.1745 0.0534 0.023 Uiso 1 1 calc R
C16 C 0.63436(19) 0.26449(13) 0.00398(11) 0.0196(4) Uani 1 1 d .
H16 H 0.6139 0.2341 -0.0481 0.024 Uiso 1 1 calc R
C17 C 0.70446(19) 0.34442(12) 0.02020(11) 0.0188(4) Uani 1 1 d .
H17 H 0.7326 0.3684 -0.0208 0.023 Uiso 1 1 calc R
C18 C 0.73364(18) 0.38960(11) 0.09616(11) 0.0164(3) Uani 1 1 d .
H18 H 0.7809 0.4446 0.1066 0.020 Uiso 1 1 calc R
C19 C 0.67213(16) 0.57788(11) 0.35513(10) 0.0114(3) Uani 1 1 d .
C20 C 0.55748(17) 0.57684(11) 0.19445(10) 0.0126(3) Uani 1 1 d .
C21 C 0.96702(16) 0.66170(10) 0.32125(10) 0.0109(3) Uani 1 1 d .
C22 C 1.10363(15) 0.64944(10) 0.33889(10) 0.0104(3) Uani 1 1 d .
C23 C 1.16264(16) 0.63639(11) 0.43046(10) 0.0119(3) Uani 1 1 d .
H23A H 1.1487 0.6910 0.4621 0.014 Uiso 1 1 calc R
H23B H 1.1244 0.5830 0.4465 0.014 Uiso 1 1 calc R
C24 C 1.30027(16) 0.62162(11) 0.44893(11) 0.0136(3) Uani 1 1 d .
H24 H 1.3381 0.6137 0.5083 0.016 Uiso 1 1 calc R
C25 C 1.35896(17) 0.70503(12) 0.42417(11) 0.0162(3) Uani 1 1 d .
H25A H 1.3458 0.7605 0.4550 0.019 Uiso 1 1 calc R
H25B H 1.4481 0.6964 0.4368 0.019 Uiso 1 1 calc R
C26 C 1.32150(17) 0.53603(11) 0.40110(11) 0.0146(3) Uani 1 1 d .
H26A H 1.2845 0.4820 0.4171 0.018 Uiso 1 1 calc R
H26B H 1.4103 0.5259 0.4133 0.018 Uiso 1 1 calc R
C27 C 1.26358(16) 0.54821(11) 0.30978(11) 0.0142(3) Uani 1 1 d .
H27 H 1.2774 0.4924 0.2785 0.017 Uiso 1 1 calc R
C28 C 1.32241(17) 0.63128(12) 0.28545(11) 0.0170(3) Uani 1 1 d .
H28A H 1.4112 0.6217 0.2968 0.020 Uiso 1 1 calc R
H28B H 1.2861 0.6391 0.2266 0.020 Uiso 1 1 calc R
C29 C 1.30162(17) 0.71665(12) 0.33316(11) 0.0152(3) Uani 1 1 d .
H29 H 1.3402 0.7707 0.3171 0.018 Uiso 1 1 calc R
C30 C 1.16456(16) 0.73191(11) 0.31471(11) 0.0128(3) Uani 1 1 d .
H30A H 1.1273 0.7407 0.2561 0.015 Uiso 1 1 calc R
H30B H 1.1511 0.7877 0.3451 0.015 Uiso 1 1 calc R
C31 C 1.12585(16) 0.56295(11) 0.29127(10) 0.0125(3) Uani 1 1 d .
H31A H 1.0875 0.5092 0.3068 0.015 Uiso 1 1 calc R
H31B H 1.0880 0.5698 0.2324 0.015 Uiso 1 1 calc R
C32 C 0.76743(16) 0.67216(10) 0.12242(10) 0.0109(3) Uani 1 1 d .
C33 C 0.79692(16) 0.67121(10) 0.04284(10) 0.0108(3) Uani 1 1 d .
C34 C 0.92291(17) 0.62776(12) 0.05439(11) 0.0148(3) Uani 1 1 d .
H34A H 0.9865 0.6640 0.0963 0.018 Uiso 1 1 calc R
H34B H 0.9221 0.5651 0.0730 0.018 Uiso 1 1 calc R
C35 C 0.95271(18) 0.62474(12) -0.02613(11) 0.0174(4) Uani 1 1 d .
H35 H 1.0343 0.5965 -0.0183 0.021 Uiso 1 1 calc R
C36 C 0.95581(18) 0.72226(13) -0.05347(12) 0.0191(4) Uani 1 1 d .
H36A H 0.9768 0.7212 -0.1047 0.023 Uiso 1 1 calc R
H36B H 1.0190 0.7591 -0.0118 0.023 Uiso 1 1 calc R
C37 C 0.8554(2) 0.56859(12) -0.09106(11) 0.0200(4) Uani 1 1 d .
H37A H 0.8542 0.5051 -0.0744 0.024 Uiso 1 1 calc R
H37B H 0.8750 0.5671 -0.1428 0.024 Uiso 1 1 calc R
C38 C 0.73021(18) 0.61080(12) -0.10298(11) 0.0172(4) Uani 1 1 d .
H38 H 0.6668 0.5735 -0.1452 0.021 Uiso 1 1 calc R
C39 C 0.73274(19) 0.70833(12) -0.13084(11) 0.0186(4) Uani 1 1 d .
H39A H 0.7515 0.7069 -0.1828 0.022 Uiso 1 1 calc R
H39B H 0.6517 0.7362 -0.1394 0.022 Uiso 1 1 calc R
C40 C 0.83022(18) 0.76516(11) -0.06627(11) 0.0159(3) Uani 1 1 d .
H40 H 0.8320 0.8287 -0.0844 0.019 Uiso 1 1 calc R
C41 C 0.79874(18) 0.76818(11) 0.01345(11) 0.0156(3) Uani 1 1 d .
H41A H 0.7177 0.7960 0.0051 0.019 Uiso 1 1 calc R
H41B H 0.8601 0.8064 0.0551 0.019 Uiso 1 1 calc R
C42 C 0.69942(17) 0.61335(12) -0.02264(11) 0.0150(3) Uani 1 1 d .
H42A H 0.6972 0.5505 -0.0048 0.018 Uiso 1 1 calc R
H42B H 0.6179 0.6401 -0.0307 0.018 Uiso 1 1 calc R
C43 C 0.73525(17) 0.77402(11) 0.37719(11) 0.0151(3) Uani 1 1 d .
C44 C 0.56458(17) 0.77893(11) 0.23840(10) 0.0127(3) Uani 1 1 d .
C45 C 0.82428(17) 1.00223(11) 0.34671(11) 0.0132(3) Uani 1 1 d .
C46 C 0.77436(18) 0.99467(12) 0.40990(11) 0.0168(3) Uani 1 1 d .
H46 H 0.7080 0.9534 0.4036 0.020 Uiso 1 1 calc R
C47 C 0.8207(2) 1.04692(13) 0.48207(12) 0.0214(4) Uani 1 1 d .
H47 H 0.7858 1.0413 0.5246 0.026 Uiso 1 1 calc R
C48 C 0.9179(2) 1.10727(12) 0.49205(12) 0.0230(4) Uani 1 1 d .
H48 H 0.9502 1.1426 0.5415 0.028 Uiso 1 1 calc R
C49 C 0.96736(19) 1.11571(12) 0.42964(13) 0.0229(4) Uani 1 1 d .
H49 H 1.0335 1.1574 0.4363 0.028 Uiso 1 1 calc R
C50 C 0.92144(18) 1.06380(12) 0.35709(12) 0.0182(4) Uani 1 1 d .
H50 H 0.9562 1.0702 0.3146 0.022 Uiso 1 1 calc R
C51 C 0.61946(16) 0.97806(10) 0.19929(11) 0.0123(3) Uani 1 1 d .
C52 C 0.56442(18) 1.04719(11) 0.23269(12) 0.0172(4) Uani 1 1 d .
H52 H 0.6054 1.0732 0.2853 0.021 Uiso 1 1 calc R
C53 C 0.44960(19) 1.07859(12) 0.18950(12) 0.0208(4) Uani 1 1 d .
H53 H 0.4124 1.1255 0.2129 0.025 Uiso 1 1 calc R
C54 C 0.38984(18) 1.04134(12) 0.11247(12) 0.0192(4) Uani 1 1 d .
H54 H 0.3117 1.0627 0.0829 0.023 Uiso 1 1 calc R
C55 C 0.44451(18) 0.97256(12) 0.07849(12) 0.0183(4) Uani 1 1 d .
H55 H 0.4038 0.9474 0.0255 0.022 Uiso 1 1 calc R
C56 C 0.55821(18) 0.94058(11) 0.12160(11) 0.0161(3) Uani 1 1 d .
H56 H 0.5946 0.8931 0.0983 0.019 Uiso 1 1 calc R
C57 C 0.86273(17) 0.95667(11) 0.19408(11) 0.0136(3) Uani 1 1 d .
C58 C 0.8407(2) 1.03105(13) 0.14439(13) 0.0232(4) Uani 1 1 d .
H58 H 0.7716 1.0680 0.1403 0.028 Uiso 1 1 calc R
C59 C 0.9199(2) 1.05097(15) 0.10103(14) 0.0300(5) Uani 1 1 d .
H59 H 0.9044 1.1014 0.0672 0.036 Uiso 1 1 calc R
C60 C 1.0209(2) 0.99806(15) 0.10679(13) 0.0275(5) Uani 1 1 d .
H60 H 1.0750 1.0122 0.0771 0.033 Uiso 1 1 calc R
C61 C 1.04359(19) 0.92442(14) 0.15582(13) 0.0224(4) Uani 1 1 d .
H61 H 1.1130 0.8879 0.1597 0.027 Uiso 1 1 calc R
C62 C 0.96495(18) 0.90396(12) 0.19932(12) 0.0177(4) Uani 1 1 d .
H62 H 0.9810 0.8534 0.2330 0.021 Uiso 1 1 calc R
C63 C 0.3046(2) -0.02379(16) 0.31668(15) 0.0344(5) Uani 1 1 d .
H63A H 0.2477 -0.0744 0.3169 0.041 Uiso 1 1 calc R
H63B H 0.3267 -0.0308 0.2660 0.041 Uiso 1 1 calc R
Cl1 Cl 0.43620(7) -0.03045(6) 0.39954(5) 0.05137(18) Uani 1 1 d .
Cl2 Cl 0.23041(7) 0.08170(4) 0.31891(5) 0.05062(18) Uani 1 1 d .
O1 O 0.64652(13) 0.57607(9) 0.41413(8) 0.0183(3) Uani 1 1 d .
O2 O 0.46059(13) 0.57514(9) 0.14904(8) 0.0200(3) Uani 1 1 d .
O3 O 0.90519(11) 0.59248(8) 0.32679(8) 0.0131(2) Uani 1 1 d .
O4 O 0.77620(12) 0.59725(8) 0.15773(7) 0.0129(2) Uani 1 1 d .
O5 O 0.73809(16) 0.77854(9) 0.44405(8) 0.0264(3) Uani 1 1 d .
O6 O 0.46050(12) 0.78835(9) 0.21790(9) 0.0203(3) Uani 1 1 d .
O7 O 0.92307(11) 0.73966(8) 0.30194(8) 0.0132(2) Uani 1 1 d .
O8 O 0.73639(12) 0.74697(8) 0.14898(7) 0.0125(2) Uani 1 1 d .
P1 P 0.73640(4) 0.41541(3) 0.25651(3) 0.00955(8) Uani 1 1 d .
P2 P 0.76482(4) 0.92810(3) 0.25478(3) 0.01077(8) Uani 1 1 d .

loop_
_atom_site_aniso_label
_atom_site_aniso_U_11
_atom_site_aniso_U_22
_atom_site_aniso_U_33
_atom_site_aniso_U_23
_atom_site_aniso_U_13
_atom_site_aniso_U_12
Ru1 0.00856(7) 0.00781(6) 0.00858(7) 0.00113(4) 0.00320(5) 0.00016(4)
Ru2 0.00922(7) 0.00754(6) 0.00927(7) 0.00071(4) 0.00361(5) 0.00097(4)
C1 0.0125(8) 0.0093(6) 0.0106(8) -0.0006(5) 0.0031(6) -0.0012(5)
C2 0.0152(9) 0.0106(6) 0.0133(8) 0.0009(6) 0.0043(7) 0.0021(6)
C3 0.0218(9) 0.0098(6) 0.0121(8) 0.0015(6) 0.0052(7) -0.0002(6)
C4 0.0187(9) 0.0137(7) 0.0134(8) 0.0000(6) 0.0058(7) -0.0055(6)
C5 0.0126(8) 0.0154(7) 0.0160(8) 0.0004(6) 0.0044(7) -0.0017(6)
C6 0.0124(8) 0.0124(7) 0.0131(8) 0.0020(6) 0.0024(7) 0.0001(6)
C7 0.0120(8) 0.0111(6) 0.0140(8) 0.0032(6) 0.0042(7) 0.0002(6)
C8 0.0169(9) 0.0146(7) 0.0140(8) 0.0018(6) 0.0040(7) 0.0004(6)
C9 0.0189(10) 0.0207(8) 0.0176(9) 0.0064(7) -0.0005(8) -0.0023(7)
C10 0.0133(9) 0.0258(9) 0.0271(11) 0.0133(8) 0.0041(8) 0.0034(7)
C11 0.0195(10) 0.0265(9) 0.0277(11) 0.0098(8) 0.0126(9) 0.0093(8)
C12 0.0170(9) 0.0204(8) 0.0163(9) 0.0038(6) 0.0076(7) 0.0050(7)
C13 0.0136(8) 0.0106(6) 0.0111(8) 0.0003(5) 0.0022(7) 0.0022(6)
C14 0.0178(9) 0.0150(7) 0.0146(8) -0.0008(6) 0.0059(7) -0.0025(6)
C15 0.0220(10) 0.0170(8) 0.0184(9) -0.0060(7) 0.0058(8) -0.0059(7)
C16 0.0225(10) 0.0218(8) 0.0119(8) -0.0051(6) 0.0024(8) -0.0007(7)
C17 0.0268(11) 0.0194(8) 0.0113(8) 0.0014(6) 0.0073(8) -0.0004(7)
C18 0.0224(10) 0.0140(7) 0.0131(8) 0.0016(6) 0.0057(7) -0.0014(6)
C19 0.0084(8) 0.0113(6) 0.0131(8) 0.0009(6) 0.0013(6) -0.0004(5)
C20 0.0172(9) 0.0112(6) 0.0112(8) 0.0010(6) 0.0068(7) 0.0003(6)
C21 0.0111(8) 0.0115(6) 0.0098(7) 0.0000(5) 0.0027(6) 0.0005(6)
C22 0.0098(8) 0.0111(6) 0.0106(7) 0.0008(5) 0.0038(6) 0.0009(5)
C23 0.0115(8) 0.0142(7) 0.0101(8) 0.0009(6) 0.0032(6) 0.0002(6)
C24 0.0117(8) 0.0166(7) 0.0119(8) 0.0007(6) 0.0026(7) 0.0007(6)
C25 0.0121(9) 0.0187(8) 0.0170(9) 0.0002(6) 0.0031(7) -0.0018(6)
C26 0.0114(8) 0.0167(7) 0.0148(8) 0.0020(6) 0.0023(7) 0.0031(6)
C27 0.0123(8) 0.0168(7) 0.0141(8) -0.0009(6) 0.0052(7) 0.0036(6)
C28 0.0133(9) 0.0245(8) 0.0155(9) 0.0030(7) 0.0077(7) 0.0040(7)
C29 0.0122(8) 0.0178(7) 0.0174(9) 0.0030(6) 0.0069(7) -0.0011(6)
C30 0.0119(8) 0.0126(7) 0.0152(8) 0.0023(6) 0.0060(7) 0.0002(6)
C31 0.0118(8) 0.0132(7) 0.0112(8) -0.0015(6) 0.0020(7) 0.0019(6)
C32 0.0097(8) 0.0121(6) 0.0109(8) 0.0010(5) 0.0030(6) 0.0002(6)
C33 0.0132(8) 0.0104(6) 0.0100(7) 0.0014(5) 0.0052(6) 0.0012(6)
C34 0.0144(9) 0.0191(7) 0.0116(8) 0.0034(6) 0.0045(7) 0.0035(6)
C35 0.0170(9) 0.0228(8) 0.0156(9) 0.0054(7) 0.0090(7) 0.0077(7)
C36 0.0202(10) 0.0238(8) 0.0170(9) 0.0043(7) 0.0103(8) -0.0008(7)
C37 0.0327(11) 0.0164(8) 0.0140(9) 0.0010(6) 0.0117(8) 0.0054(7)
C38 0.0212(10) 0.0187(8) 0.0101(8) 0.0003(6) 0.0026(7) -0.0041(7)
C39 0.0222(10) 0.0212(8) 0.0135(9) 0.0078(7) 0.0060(8) 0.0039(7)
C40 0.0228(10) 0.0139(7) 0.0146(8) 0.0044(6) 0.0103(8) 0.0016(6)
C41 0.0228(10) 0.0109(7) 0.0169(9) 0.0029(6) 0.0114(8) 0.0020(6)
C42 0.0153(9) 0.0161(7) 0.0125(8) 0.0024(6) 0.0024(7) -0.0021(6)
C43 0.0185(9) 0.0102(7) 0.0158(8) 0.0014(6) 0.0040(7) 0.0006(6)
C44 0.0161(9) 0.0121(7) 0.0117(8) 0.0025(6) 0.0065(7) 0.0004(6)
C45 0.0152(9) 0.0101(6) 0.0127(8) 0.0006(6) 0.0017(7) 0.0023(6)
C46 0.0195(9) 0.0140(7) 0.0165(9) 0.0001(6) 0.0051(7) 0.0027(6)
C47 0.0288(11) 0.0193(8) 0.0155(9) -0.0012(7) 0.0061(8) 0.0073(7)
C48 0.0268(11) 0.0170(8) 0.0184(9) -0.0051(7) -0.0021(8) 0.0063(7)
C49 0.0220(10) 0.0155(8) 0.0258(10) -0.0032(7) -0.0001(8) -0.0027(7)
C50 0.0190(10) 0.0156(7) 0.0187(9) 0.0005(6) 0.0038(8) -0.0016(7)
C51 0.0136(8) 0.0092(6) 0.0138(8) 0.0029(6) 0.0036(7) 0.0006(6)
C52 0.0203(10) 0.0135(7) 0.0168(9) -0.0002(6) 0.0046(8) 0.0031(6)
C53 0.0226(10) 0.0177(8) 0.0240(10) 0.0039(7) 0.0092(8) 0.0083(7)
C54 0.0143(9) 0.0190(8) 0.0227(10) 0.0078(7) 0.0025(8) 0.0043(7)
C55 0.0183(10) 0.0178(8) 0.0158(9) 0.0022(6) 0.0004(7) 0.0005(7)
C56 0.0182(9) 0.0132(7) 0.0155(8) 0.0001(6) 0.0034(7) 0.0014(6)
C57 0.0146(9) 0.0135(7) 0.0126(8) 0.0000(6) 0.0043(7) -0.0036(6)
C58 0.0234(11) 0.0223(9) 0.0248(10) 0.0102(7) 0.0073(9) 0.0002(7)
C59 0.0328(13) 0.0312(10) 0.0290(12) 0.0137(9) 0.0122(10) -0.0040(9)
C60 0.0267(12) 0.0359(11) 0.0240(11) 0.0016(8) 0.0137(9) -0.0117(9)
C61 0.0171(10) 0.0273(9) 0.0242(10) -0.0022(8) 0.0090(8) -0.0042(7)
C62 0.0169(9) 0.0177(8) 0.0196(9) 0.0012(6) 0.0074(8) -0.0019(7)
C63 0.0351(14) 0.0321(11) 0.0330(13) -0.0005(9) 0.0065(11) -0.0110(10)
Cl1 0.0338(4) 0.0713(5) 0.0429(4) 0.0033(3) 0.0028(3) -0.0056(3)
Cl2 0.0366(4) 0.0340(3) 0.0806(6) -0.0071(3) 0.0186(4) -0.0062(3)
O1 0.0190(7) 0.0246(6) 0.0128(6) 0.0010(5) 0.0069(5) -0.0018(5)
O2 0.0147(7) 0.0249(6) 0.0168(7) 0.0023(5) -0.0005(6) -0.0010(5)
O3 0.0092(6) 0.0119(5) 0.0180(6) 0.0033(4) 0.0035(5) -0.0002(4)
O4 0.0179(7) 0.0108(5) 0.0127(6) 0.0023(4) 0.0083(5) 0.0012(4)
O5 0.0465(10) 0.0207(6) 0.0129(7) 0.0020(5) 0.0102(7) 0.0007(6)
O6 0.0128(7) 0.0245(6) 0.0246(7) 0.0075(5) 0.0064(6) 0.0016(5)
O7 0.0104(6) 0.0106(5) 0.0190(6) 0.0019(4) 0.0047(5) 0.0016(4)
O8 0.0164(6) 0.0110(5) 0.0121(6) 0.0009(4) 0.0070(5) 0.0018(4)
P1 0.0108(2) 0.00866(16) 0.00936(19) 0.00088(14) 0.00331(16) 0.00047(14)
P2 0.0121(2) 0.00841(16) 0.0119(2) 0.00091(14) 0.00384(17) 0.00055(14)

loop_
_atom_type_symbol
_atom_type_description
_atom_type_scat_dispersion_real
_atom_type_scat_dispersion_imag
_atom_type_scat_source
C C 0.0033 0.0016 'International Tables Vol C Tables 4.2.6.8 and 6.1.1.4'
H H 0.0000 0.0000 'International Tables Vol C Tables 4.2.6.8 and 6.1.1.4'
O O 0.0106 0.0060 'International Tables Vol C Tables 4.2.6.8 and 6.1.1.4'
P P 0.1023 0.0942 'International Tables Vol C Tables 4.2.6.8 and 6.1.1.4'
Ru Ru -1.2594 0.8363 'International Tables Vol C Tables 4.2.6.8 and 6.1.1.4'
Cl Cl 0.1484 0.1585 'International Tables Vol C Tables 4.2.6.8 and 6.1.1.4'

loop_
_geom_angle_atom_site_label_1
_geom_angle_atom_site_label_2
_geom_angle_atom_site_label_3
_geom_angle
C19 Ru1 C20 93.47(7)
C19 Ru1 O3 93.17(6)
C20 Ru1 O3 172.67(6)
C19 Ru1 O4 174.14(6)
C20 Ru1 O4 88.70(6)
O3 Ru1 O4 84.40(5)
C19 Ru1 P1 91.43(5)
C20 Ru1 P1 93.72(5)
O3 Ru1 P1 89.22(3)
O4 Ru1 P1 93.86(3)
C19 Ru1 Ru2 92.67(5)
C20 Ru1 Ru2 93.48(5)
O3 Ru1 Ru2 83.10(3)
O4 Ru1 Ru2 81.76(3)
P1 Ru1 Ru2 171.486(12)
C44 Ru2 C43 89.59(8)
C44 Ru2 O8 93.34(6)
C43 Ru2 O8 175.50(6)
C44 Ru2 O7 175.38(6)
C43 Ru2 O7 92.37(7)
O8 Ru2 O7 84.46(5)
C44 Ru2 P2 91.81(5)
C43 Ru2 P2 97.85(5)
O8 Ru2 P2 85.48(3)
O7 Ru2 P2 92.07(3)
C44 Ru2 Ru1 93.65(5)
C43 Ru2 Ru1 92.84(5)
O8 Ru2 Ru1 83.57(3)
O7 Ru2 Ru1 82.07(3)
P2 Ru2 Ru1 168.024(12)
C6 C1 C2 118.59(15)
C6 C1 P1 119.65(12)
C2 C1 P1 121.58(13)
C3 C2 C1 120.38(16)
C3 C2 H2 119.8
C1 C2 H2 119.8
C4 C3 C2 120.66(15)
C4 C3 H3 119.7
C2 C3 H3 119.7
C3 C4 C5 119.62(16)
C3 C4 H4 120.2
C5 C4 H4 120.2
C4 C5 C6 120.01(17)
C4 C5 H5 120.0
C6 C5 H5 120.0
C5 C6 C1 120.73(15)
C5 C6 H6 119.6
C1 C6 H6 119.6
C12 C7 C8 118.96(17)
C12 C7 P1 123.25(14)
C8 C7 P1 117.78(13)
C9 C8 C7 120.55(17)
C9 C8 H8 119.7
C7 C8 H8 119.7
C8 C9 C10 119.97(19)
C8 C9 H9 120.0
C10 C9 H9 120.0
C11 C10 C9 119.95(18)
C11 C10 H10 120.0
C9 C10 H10 120.0
C10 C11 C12 120.49(18)
C10 C11 H11 119.8
C12 C11 H11 119.8
C7 C12 C11 120.05(18)
C7 C12 H12 120.0
C11 C12 H12 120.0
C14 C13 C18 118.94(16)
C14 C13 P1 122.47(13)
C18 C13 P1 118.59(13)
C15 C14 C13 120.33(17)
C15 C14 H14 119.8
C13 C14 H14 119.8
C16 C15 C14 120.46(17)
C16 C15 H15 119.8
C14 C15 H15 119.8
C15 C16 C17 119.63(17)
C15 C16 H16 120.2
C17 C16 H16 120.2
C16 C17 C18 120.35(17)
C16 C17 H17 119.8
C18 C17 H17 119.8
C17 C18 C13 120.29(17)
C17 C18 H18 119.9
C13 C18 H18 119.9
O1 C19 Ru1 178.56(16)
O2 C20 Ru1 176.27(15)
O3 C21 O7 124.74(16)
O3 C21 C22 116.87(14)
O7 C21 C22 118.39(14)
C21 C22 C30 111.84(13)
C21 C22 C31 109.12(14)
C30 C22 C31 109.00(13)
C21 C22 C23 109.19(13)
C30 C22 C23 109.14(14)
C31 C22 C23 108.49(13)
C24 C23 C22 109.83(14)
C24 C23 H23A 109.7
C22 C23 H23A 109.7
C24 C23 H23B 109.7
C22 C23 H23B 109.7
H23A C23 H23B 108.2
C26 C24 C23 109.59(14)
C26 C24 C25 109.44(15)
C23 C24 C25 109.36(14)
C26 C24 H24 109.5
C23 C24 H24 109.5
C25 C24 H24 109.5
C29 C25 C24 109.44(15)
C29 C25 H25A 109.8
C24 C25 H25A 109.8
C29 C25 H25B 109.8
C24 C25 H25B 109.8
H25A C25 H25B 108.2
C24 C26 C27 109.48(13)
C24 C26 H26A 109.8
C27 C26 H26A 109.8
C24 C26 H26B 109.8
C27 C26 H26B 109.8
H26A C26 H26B 108.2
C28 C27 C31 109.53(14)
C28 C27 C26 109.35(15)
C31 C27 C26 109.41(14)
C28 C27 H27 109.5
C31 C27 H27 109.5
C26 C27 H27 109.5
C29 C28 C27 109.62(14)
C29 C28 H28A 109.7
C27 C28 H28A 109.7
C29 C28 H28B 109.7
C27 C28 H28B 109.7
H28A C28 H28B 108.2
C28 C29 C30 109.66(15)
C28 C29 C25 109.84(14)
C30 C29 C25 109.27(14)
C28 C29 H29 109.4
C30 C29 H29 109.4
C25 C29 H29 109.4
C29 C30 C22 110.13(13)
C29 C30 H30A 109.6
C22 C30 H30A 109.6
C29 C30 H30B 109.6
C22 C30 H30B 109.6
H30A C30 H30B 108.1
C27 C31 C22 109.90(14)
C27 C31 H31A 109.7
C22 C31 H31A 109.7
C27 C31 H31B 109.7
C22 C31 H31B 109.7
H31A C31 H31B 108.2
O8 C32 O4 124.64(15)
O8 C32 C33 117.92(13)
O4 C32 C33 117.44(14)
C32 C33 C41 111.34(13)
C32 C33 C34 109.33(13)
C41 C33 C34 109.34(14)
C32 C33 C42 109.53(14)
C41 C33 C42 108.62(14)
C34 C33 C42 108.64(14)
C35 C34 C33 109.83(14)
C35 C34 H34A 109.7
C33 C34 H34A 109.7
C35 C34 H34B 109.7
C33 C34 H34B 109.7
H34A C34 H34B 108.2
C37 C35 C36 109.24(15)
C37 C35 C34 110.10(16)
C36 C35 C34 109.19(15)
C37 C35 H35 109.4
C36 C35 H35 109.4
C34 C35 H35 109.4
C35 C36 C40 109.36(15)
C35 C36 H36A 109.8
C40 C36 H36A 109.8
C35 C36 H36B 109.8
C40 C36 H36B 109.8
H36A C36 H36B 108.3
C35 C37 C38 109.80(15)
C35 C37 H37A 109.7
C38 C37 H37A 109.7
C35 C37 H37B 109.7
C38 C37 H37B 109.7
H37A C37 H37B 108.2
C37 C38 C39 109.02(16)
C37 C38 C42 109.87(15)
C39 C38 C42 109.59(15)
C37 C38 H38 109.4
C39 C38 H38 109.4
C42 C38 H38 109.4
C40 C39 C38 109.34(14)
C40 C39 H39A 109.8
C38 C39 H39A 109.8
C40 C39 H39B 109.8
C38 C39 H39B 109.8
H39A C39 H39B 108.3
C39 C40 C41 109.18(15)
C39 C40 C36 109.78(15)
C41 C40 C36 109.71(15)
C39 C40 H40 109.4
C41 C40 H40 109.4
C36 C40 H40 109.4
C40 C41 C33 110.15(13)
C40 C41 H41A 109.6
C33 C41 H41A 109.6
C40 C41 H41B 109.6
C33 C41 H41B 109.6
H41A C41 H41B 108.1
C38 C42 C33 109.71(14)
C38 C42 H42A 109.7
C33 C42 H42A 109.7
C38 C42 H42B 109.7
C33 C42 H42B 109.7
H42A C42 H42B 108.2
O5 C43 Ru2 179.39(17)
O6 C44 Ru2 178.80(15)
C46 C45 C50 118.72(17)
C46 C45 P2 119.06(14)
C50 C45 P2 122.17(14)
C47 C46 C45 120.73(18)
C47 C46 H46 119.6
C45 C46 H46 119.6
C48 C47 C46 120.11(19)
C48 C47 H47 119.9
C46 C47 H47 119.9
C49 C48 C47 119.58(18)
C49 C48 H48 120.2
C47 C48 H48 120.2
C48 C49 C50 120.73(19)
C48 C49 H49 119.6
C50 C49 H49 119.6
C49 C50 C45 120.11(18)
C49 C50 H50 119.9
C45 C50 H50 119.9
C52 C51 C56 119.10(16)
C52 C51 P2 122.98(14)
C56 C51 P2 117.79(13)
C51 C52 C53 120.52(18)
C51 C52 H52 119.7
C53 C52 H52 119.7
C54 C53 C52 119.98(17)
C54 C53 H53 120.0
C52 C53 H53 120.0
C53 C54 C55 119.85(17)
C53 C54 H54 120.1
C55 C54 H54 120.1
C56 C55 C54 120.31(18)
C56 C55 H55 119.8
C54 C55 H55 119.8
C55 C56 C51 120.23(17)
C55 C56 H56 119.9
C51 C56 H56 119.9
C62 C57 C58 118.89(17)
C62 C57 P2 118.59(13)
C58 C57 P2 122.49(15)
C59 C58 C57 120.07(19)
C59 C58 H58 120.0
C57 C58 H58 120.0
C60 C59 C58 120.42(19)
C60 C59 H59 119.8
C58 C59 H59 119.8
C59 C60 C61 119.98(19)
C59 C60 H60 120.0
C61 C60 H60 120.0
C60 C61 C62 120.01(19)
C60 C61 H61 120.0
C62 C61 H61 120.0
C61 C62 C57 120.64(17)
C61 C62 H62 119.7
C57 C62 H62 119.7
Cl1 C63 Cl2 111.65(14)
Cl1 C63 H63A 109.3
Cl2 C63 H63A 109.3
Cl1 C63 H63B 109.3
Cl2 C63 H63B 109.3
H63A C63 H63B 108.0
C21 O3 Ru1 120.88(11)
C32 O4 Ru1 123.06(11)
C21 O7 Ru2 122.70(11)
C32 O8 Ru2 121.70(10)
C7 P1 C13 103.42(8)
C7 P1 C1 102.34(8)
C13 P1 C1 101.90(8)
C7 P1 Ru1 114.19(5)
C13 P1 Ru1 118.39(5)
C1 P1 Ru1 114.54(5)
C57 P2 C51 102.33(8)
C57 P2 C45 103.28(8)
C51 P2 C45 104.95(8)
C57 P2 Ru2 117.17(6)
C51 P2 Ru2 109.16(5)
C45 P2 Ru2 118.20(5)

loop_
_geom_bond_atom_site_label_1
_geom_bond_atom_site_label_2
_geom_bond_distance
Ru1 C19 1.8483(17)
Ru1 C20 1.8501(19)
Ru1 O3 2.1099(13)
Ru1 O4 2.1427(12)
Ru1 P1 2.4295(4)
Ru1 Ru2 2.71827(16)
Ru2 C44 1.8448(18)
Ru2 C43 1.8483(18)
Ru2 O8 2.1218(12)
Ru2 O7 2.1370(12)
Ru2 P2 2.4502(4)
C1 C6 1.397(2)
C1 C2 1.400(2)
C1 P1 1.8317(17)
C2 C3 1.386(2)
C2 H2 0.9500
C3 C4 1.386(3)
C3 H3 0.9500
C4 C5 1.389(2)
C4 H4 0.9500
C5 C6 1.393(2)
C5 H5 0.9500
C6 H6 0.9500
C7 C12 1.392(2)
C7 C8 1.404(3)
C7 P1 1.8241(18)
C8 C9 1.383(3)
C8 H8 0.9500
C9 C10 1.390(3)
C9 H9 0.9500
C10 C11 1.380(3)
C10 H10 0.9500
C11 C12 1.394(3)
C11 H11 0.9500
C12 H12 0.9500
C13 C14 1.398(2)
C13 C18 1.400(2)
C13 P1 1.8255(17)
C14 C15 1.389(3)
C14 H14 0.9500
C15 C16 1.387(3)
C15 H15 0.9500
C16 C17 1.389(3)
C16 H16 0.9500
C17 C18 1.390(3)
C17 H17 0.9500
C18 H18 0.9500
C19 O1 1.152(2)
C20 O2 1.150(2)
C21 O3 1.263(2)
C21 O7 1.2693(18)
C21 C22 1.519(2)
C22 C30 1.536(2)
C22 C31 1.545(2)
C22 C23 1.546(2)
C23 C24 1.534(2)
C23 H23A 0.9900
C23 H23B 0.9900
C24 C26 1.533(2)
C24 C25 1.538(2)
C24 H24 1.0000
C25 C29 1.532(3)
C25 H25A 0.9900
C25 H25B 0.9900
C26 C27 1.539(2)
C26 H26A 0.9900
C26 H26B 0.9900
C27 C28 1.531(2)
C27 C31 1.535(2)
C27 H27 1.0000
C28 C29 1.527(2)
C28 H28A 0.9900
C28 H28B 0.9900
C29 C30 1.529(2)
C29 H29 1.0000
C30 H30A 0.9900
C30 H30B 0.9900
C31 H31A 0.9900
C31 H31B 0.9900
C32 O8 1.2639(19)
C32 O4 1.2735(18)
C32 C33 1.520(2)
C33 C41 1.537(2)
C33 C34 1.544(2)
C33 C42 1.545(2)
C34 C35 1.538(2)
C34 H34A 0.9900
C34 H34B 0.9900
C35 C37 1.527(3)
C35 C36 1.533(2)
C35 H35 1.0000
C36 C40 1.534(3)
C36 H36A 0.9900
C36 H36B 0.9900
C37 C38 1.527(3)
C37 H37A 0.9900
C37 H37B 0.9900
C38 C39 1.536(2)
C38 C42 1.540(3)
C38 H38 1.0000
C39 C40 1.530(3)
C39 H39A 0.9900
C39 H39B 0.9900
C40 C41 1.534(2)
C40 H40 1.0000
C41 H41A 0.9900
C41 H41B 0.9900
C42 H42A 0.9900
C42 H42B 0.9900
C43 O5 1.150(2)
C44 O6 1.150(2)
C45 C46 1.395(3)
C45 C50 1.398(3)
C45 P2 1.8308(18)
C46 C47 1.391(3)
C46 H46 0.9500
C47 C48 1.388(3)
C47 H47 0.9500
C48 C49 1.381(3)
C48 H48 0.9500
C49 C50 1.393(3)
C49 H49 0.9500
C50 H50 0.9500
C51 C52 1.392(2)
C51 C56 1.399(3)
C51 P2 1.8285(18)
C52 C53 1.395(3)
C52 H52 0.9500
C53 C54 1.386(3)
C53 H53 0.9500
C54 C55 1.391(3)
C54 H54 0.9500
C55 C56 1.387(3)
C55 H55 0.9500
C56 H56 0.9500
C57 C62 1.391(3)
C57 C58 1.399(2)
C57 P2 1.8244(18)
C58 C59 1.387(3)
C58 H58 0.9500
C59 C60 1.380(3)
C59 H59 0.9500
C60 C61 1.384(3)
C60 H60 0.9500
C61 C62 1.386(3)
C61 H61 0.9500
C62 H62 0.9500
C63 Cl1 1.745(3)
C63 Cl2 1.773(3)
C63 H63A 0.9900
C63 H63B 0.9900
